data_7204287
loop_
_publ_author_name
'Rashidi-Ranjbar, Parviz'
'Kianmehr, Ebrahim'
'Wang, Sue-Lein'
'Liao, Fen-Ling'

_publ_section_title
;
 The stereochemistry of the stable conformational diastereomers in
 substituted dihydrodibenzo[ef,kl]heptalenes, the doubly bridged
 biphenyls. Synthesis, structural elucidation and barrier to
 conformational diastereomerismElectronic supplementary information
 (ESI) available: Tables I--III comparing X-ray structural data for
 2Aendo--exo, 1Aendo--exo and 1Aexo--exo with AM1 calculations. See
 http://www.rsc.org/suppdata/p2/b1/b109336n/
;
_journal_issue 3
_journal_name_full 'Journal of the Chemical Society, Perkin Transactions 2'
_journal_page_first 545
_journal_paper_doi 10.1039/b109336n
_journal_year 2002
_chemical_formula_sum 'C20 H16 Cl2 O2'
_chemical_formula_weight 359.23
_chemical_name_systematic
;
?
;
_space_group_IT_number 14
_symmetry_cell_setting monoclinic
_symmetry_space_group_name_Hall '-P 2ybc'
_symmetry_space_group_name_H-M 'P 1 21/c 1'
_atom_sites_solution_hydrogens difmap
_atom_sites_solution_primary direct
_atom_sites_solution_secondary difmap
_audit_creation_method SHELXL-97
_cell_angle_alpha 90.00
_cell_angle_beta 111.53
_cell_angle_gamma 90.00
_cell_formula_units_Z 4
_cell_length_a 12.3267(3)
_cell_length_b 12.84100(10)
_cell_length_c 11.7222(2)
_cell_measurement_reflns_used 5496
_cell_measurement_temperature 293(2)
_cell_measurement_theta_max 25
_cell_measurement_theta_min 2.5
_cell_volume 1726.01(5)
_computing_cell_refinement 'Bruker SMART'
_computing_data_collection 'Bruker SMART'
_computing_data_reduction 'Bruker SHELXTL'
_computing_molecular_graphics 'Bruker SHELXTL'
_computing_publication_material 'Bruker SHELXTL'
_computing_structure_refinement 'SHELXL-97 (Sheldrick, 1997)'
_computing_structure_solution 'SHELXS-97 (Sheldrick, 1990)'
_diffrn_ambient_temperature 293(2)
_diffrn_measured_fraction_theta_full 0.908
_diffrn_measured_fraction_theta_max 0.908
_diffrn_measurement_device_type 'CCD area detector'
_diffrn_measurement_method 'phi and omega scans'
_diffrn_radiation_monochromator graphite
_diffrn_radiation_source 'fine-focus sealed tube'
_diffrn_radiation_type MoK\a
_diffrn_radiation_wavelength 0.71073
_diffrn_reflns_av_R_equivalents 0.0550
_diffrn_reflns_av_sigmaI/netI 0.0380
_diffrn_reflns_limit_h_max 16
_diffrn_reflns_limit_h_min -15
_diffrn_reflns_limit_k_max 14
_diffrn_reflns_limit_k_min -16
_diffrn_reflns_limit_l_max 15
_diffrn_reflns_limit_l_min -14
_diffrn_reflns_number 10033
_diffrn_reflns_theta_full 28.01
_diffrn_reflns_theta_max 28.01
_diffrn_reflns_theta_min 1.78
_exptl_absorpt_coefficient_mu 0.385
_exptl_absorpt_correction_T_max 0.9202
_exptl_absorpt_correction_T_min 0.6156
_exptl_absorpt_correction_type empirical
_exptl_crystal_colour Colourless
_exptl_crystal_density_diffrn 1.382
_exptl_crystal_density_meas ?
_exptl_crystal_density_method .
_exptl_crystal_description Columnar
_exptl_crystal_F_000 744
_exptl_crystal_size_max 0.25
_exptl_crystal_size_mid 0.10
_exptl_crystal_size_min 0.08
_refine_diff_density_max 0.207
_refine_diff_density_min -0.336
_refine_diff_density_rms 0.042
_refine_ls_extinction_method none
_refine_ls_goodness_of_fit_ref 1.071
_refine_ls_hydrogen_treatment noref
_refine_ls_matrix_type full
_refine_ls_number_parameters 217
_refine_ls_number_reflns 3791
_refine_ls_number_restraints 0
_refine_ls_restrained_S_all 1.071
_refine_ls_R_factor_all 0.0670
_refine_ls_R_factor_gt 0.0496
_refine_ls_shift/su_max 0.000
_refine_ls_shift/su_mean 0.000
_refine_ls_structure_factor_coef Fsqd
_refine_ls_weighting_details 'calc w=1/[\s^2^(Fo^2^)+(0.0432P)^2^+0.8123P] where P=(Fo^2^+2Fc^2^)/3'
_refine_ls_weighting_scheme calc
_refine_ls_wR_factor_gt 0.1188
_refine_ls_wR_factor_ref 0.1325
_reflns_number_gt 2943
_reflns_number_total 3791
_reflns_threshold_expression >2sigma(I)
_cod_data_source_file b109336n.txt
_cod_data_source_block my06m
_cod_depositor_comments
;
The following automatic conversions were performed:
'_symmetry_cell_setting' value 'Monoclinic' changed to 'monoclinic'
according to '/home/saulius/struct/CIF-dictionaries/cif_core.dic'
dictionary named 'cif_core.dic' version 2.4.1 from 2010-06-29.

Automatic conversion script
Id: cif_fix_enum 1527 2010-12-29 10:47:43Z saulius 
;
_cod_original_cell_volume 1726.06(5)
_cod_original_sg_symbol_H-M P2(1)/c
_cod_database_code 7204287

loop_
_symmetry_equiv_pos_as_xyz
'x, y, z'
'-x, y+1/2, -z+1/2'
'-x, -y, -z'
'x, -y-1/2, z-1/2'

loop_
_atom_site_label
_atom_site_type_symbol
_atom_site_fract_x
_atom_site_fract_y
_atom_site_fract_z
_atom_site_U_iso_or_equiv
_atom_site_adp_type
_atom_site_occupancy
_atom_site_symmetry_multiplicity
_atom_site_calc_flag
_atom_site_refinement_flags
_atom_site_disorder_assembly
_atom_site_disorder_group
Cl1 Cl 0.55503(6) 0.16008(5) 0.65438(7) 0.0689(2) Uani 1 1 d . . .
Cl2 Cl -0.08696(7) 0.04862(9) 0.84995(8) 0.1093(4) Uani 1 1 d . . .
O1 O 0.55224(13) 0.02445(12) 0.86006(16) 0.0608(4) Uani 1 1 d . . .
O2 O 0.01142(13) 0.20016(13) 0.63035(14) 0.0600(4) Uani 1 1 d . . .
C1 C 0.25247(16) 0.21026(16) 0.81303(18) 0.0447(5) Uani 1 1 d . . .
C2 C 0.24305(17) 0.10290(15) 0.76076(18) 0.0424(4) Uani 1 1 d . . .
C3 C 0.34424(17) 0.04689(15) 0.76864(19) 0.0442(5) Uani 1 1 d . . .
C4 C 0.46146(17) 0.09895(16) 0.8288(2) 0.0485(5) Uani 1 1 d . . .
C5 C 0.46748(17) 0.18238(16) 0.7388(2) 0.0486(5) Uani 1 1 d . . .
C6 C 0.40108(18) 0.26640(16) 0.7203(2) 0.0496(5) Uani 1 1 d . . .
C7 C 0.32621(18) 0.28625(16) 0.7918(2) 0.0487(5) Uani 1 1 d . . .
C8 C 0.3319(2) 0.38653(18) 0.8400(3) 0.0650(7) Uani 1 1 d . . .
C9 C 0.2745(3) 0.4111(2) 0.9171(3) 0.0756(8) Uani 1 1 d . . .
C10 C 0.2046(2) 0.3380(2) 0.9414(2) 0.0686(7) Uani 1 1 d . . .
C11 C 0.18746(18) 0.23905(19) 0.88648(19) 0.0534(5) Uani 1 1 d . . .
C12 C 0.0990(2) 0.1737(2) 0.9075(2) 0.0645(7) Uani 1 1 d . . .
C13 C 0.0233(2) 0.1164(2) 0.8223(2) 0.0648(7) Uani 1 1 d . . .
C14 C 0.02184(18) 0.1041(2) 0.6928(2) 0.0542(5) Uani 1 1 d . . .
C15 C 0.13459(18) 0.05267(17) 0.70196(19) 0.0475(5) Uani 1 1 d . . .
C16 C 0.1301(2) -0.04802(18) 0.6554(2) 0.0573(6) Uani 1 1 d . . .
C17 C 0.2304(2) -0.10086(18) 0.6664(2) 0.0635(6) Uani 1 1 d . . .
C18 C 0.3374(2) -0.05372(17) 0.7219(2) 0.0553(6) Uani 1 1 d . . .
C19 C 0.6601(2) 0.0636(2) 0.9453(3) 0.0726(7) Uani 1 1 d . . .
C20 C -0.0887(3) 0.2583(3) 0.6234(3) 0.0873(9) Uani 1 1 d . . .
H4A H 0.4674 0.1320 0.9071 0.080 Uiso 1 1 d . . .
H6A H 0.4028 0.3171 0.6651 0.080 Uiso 1 1 d . . .
H8A H 0.3778 0.4321 0.8243 0.080 Uiso 1 1 d . . .
H9A H 0.2810 0.4776 0.9531 0.080 Uiso 1 1 d . . .
H10A H 0.1580 0.3500 0.9986 0.080 Uiso 1 1 d . . .
H12A H 0.0911 0.1810 0.9891 0.080 Uiso 1 1 d . . .
H14A H -0.0471 0.0611 0.6425 0.080 Uiso 1 1 d . . .
H16A H 0.0537 -0.0790 0.6128 0.080 Uiso 1 1 d . . .
H17A H 0.2238 -0.1705 0.6377 0.080 Uiso 1 1 d . . .
H18A H 0.4094 -0.0877 0.7320 0.080 Uiso 1 1 d . . .
H19A H 0.6863 0.1251 0.9086 0.080 Uiso 1 1 d . . .
H19B H 0.7222 0.0085 0.9643 0.080 Uiso 1 1 d . . .
H19C H 0.6485 0.0865 1.0201 0.080 Uiso 1 1 d . . .
H20A H -0.1708 0.2119 0.5936 0.080 Uiso 1 1 d . . .
H20B H -0.0946 0.2747 0.6908 0.080 Uiso 1 1 d . . .
H20C H -0.1042 0.3136 0.5543 0.080 Uiso 1 1 d . . .

loop_
_atom_site_aniso_label
_atom_site_aniso_U_11
_atom_site_aniso_U_22
_atom_site_aniso_U_33
_atom_site_aniso_U_23
_atom_site_aniso_U_13
_atom_site_aniso_U_12
Cl1 0.0658(4) 0.0707(4) 0.0876(5) 0.0014(3) 0.0488(3) -0.0005(3)
Cl2 0.0740(5) 0.1859(10) 0.0852(5) -0.0008(6) 0.0493(4) -0.0380(6)
O1 0.0439(8) 0.0570(9) 0.0809(11) 0.0054(8) 0.0223(8) 0.0097(7)
O2 0.0489(8) 0.0743(10) 0.0564(9) 0.0057(8) 0.0189(7) 0.0115(8)
C1 0.0390(10) 0.0516(11) 0.0414(10) -0.0001(9) 0.0123(8) 0.0068(9)
C2 0.0416(10) 0.0456(11) 0.0430(10) 0.0032(9) 0.0191(8) -0.0012(8)
C3 0.0439(10) 0.0423(10) 0.0511(11) 0.0030(9) 0.0231(9) -0.0015(8)
C4 0.0389(10) 0.0448(11) 0.0645(13) 0.0029(10) 0.0219(10) 0.0051(8)
C5 0.0421(10) 0.0475(11) 0.0605(13) -0.0031(10) 0.0240(10) -0.0067(9)
C6 0.0468(11) 0.0437(11) 0.0578(13) 0.0011(9) 0.0188(10) -0.0075(9)
C7 0.0431(10) 0.0442(11) 0.0550(12) -0.0016(9) 0.0138(9) 0.0040(9)
C8 0.0610(14) 0.0463(12) 0.0808(17) -0.0081(12) 0.0179(13) 0.0050(11)
C9 0.0757(18) 0.0616(16) 0.0798(18) -0.0234(14) 0.0170(15) 0.0155(14)
C10 0.0598(14) 0.0859(19) 0.0560(14) -0.0141(13) 0.0165(12) 0.0222(13)
C11 0.0429(11) 0.0721(14) 0.0422(11) -0.0016(10) 0.0123(9) 0.0126(10)
C12 0.0500(12) 0.103(2) 0.0473(12) 0.0032(13) 0.0257(10) 0.0108(13)
C13 0.0430(11) 0.105(2) 0.0524(13) 0.0066(14) 0.0244(10) -0.0005(12)
C14 0.0399(10) 0.0751(15) 0.0498(12) 0.0021(11) 0.0190(9) -0.0030(10)
C15 0.0437(10) 0.0575(12) 0.0450(11) 0.0043(9) 0.0205(9) -0.0049(9)
C16 0.0542(13) 0.0579(13) 0.0606(14) -0.0020(11) 0.0221(11) -0.0173(11)
C17 0.0715(16) 0.0461(12) 0.0776(17) -0.0057(12) 0.0328(13) -0.0099(11)
C18 0.0586(13) 0.0448(12) 0.0696(15) -0.0001(10) 0.0318(11) 0.0012(10)
C19 0.0433(12) 0.095(2) 0.0734(17) 0.0100(15) 0.0139(11) 0.0072(13)
C20 0.0705(17) 0.114(2) 0.0781(19) 0.0036(18) 0.0283(15) 0.0359(17)

loop_
_atom_type_symbol
_atom_type_description
_atom_type_scat_dispersion_real
_atom_type_scat_dispersion_imag
_atom_type_scat_source
C C 0.0033 0.0016 'International Tables Vol C Tables 4.2.6.8 and 6.1.1.4'
H H 0.0000 0.0000 'International Tables Vol C Tables 4.2.6.8 and 6.1.1.4'
O O 0.0106 0.0060 'International Tables Vol C Tables 4.2.6.8 and 6.1.1.4'
Cl Cl 0.1484 0.1585 'International Tables Vol C Tables 4.2.6.8 and 6.1.1.4'

loop_
_geom_angle_atom_site_label_1
_geom_angle_atom_site_label_2
_geom_angle_atom_site_label_3
_geom_angle
_geom_angle_site_symmetry_1
_geom_angle_site_symmetry_3
_geom_angle_publ_flag
C4 O1 C19 112.80(18) . . ?
C14 O2 C20 113.6(2) . . ?
C7 C1 C11 117.9(2) . . ?
C7 C1 C2 121.41(17) . . ?
C11 C1 C2 120.72(19) . . ?
C3 C2 C15 116.97(18) . . ?
C3 C2 C1 120.55(17) . . ?
C15 C2 C1 122.49(18) . . ?
C18 C3 C2 121.44(19) . . ?
C18 C3 C4 120.18(18) . . ?
C2 C3 C4 118.38(18) . . ?
O1 C4 C3 110.60(17) . . ?
O1 C4 C5 114.84(17) . . ?
C3 C4 C5 105.62(17) . . ?
C6 C5 C4 120.15(19) . . ?
C6 C5 Cl1 121.21(18) . . ?
C4 C5 Cl1 118.50(15) . . ?
C5 C6 C7 121.7(2) . . ?
C8 C7 C1 120.2(2) . . ?
C8 C7 C6 116.0(2) . . ?
C1 C7 C6 123.73(18) . . ?
C9 C8 C7 121.1(3) . . ?
C8 C9 C10 119.6(2) . . ?
C9 C10 C11 121.5(2) . . ?
C10 C11 C1 119.3(2) . . ?
C10 C11 C12 115.9(2) . . ?
C1 C11 C12 124.8(2) . . ?
C13 C12 C11 123.9(2) . . ?
C12 C13 C14 124.2(2) . . ?
C12 C13 Cl2 121.58(19) . . ?
C14 C13 Cl2 114.20(18) . . ?
O2 C14 C15 108.96(17) . . ?
O2 C14 C13 113.0(2) . . ?
C15 C14 C13 107.60(18) . . ?
C16 C15 C2 120.5(2) . . ?
C16 C15 C14 118.36(19) . . ?
C2 C15 C14 121.1(2) . . ?
C17 C16 C15 121.0(2) . . ?
C16 C17 C18 120.0(2) . . ?
C17 C18 C3 120.1(2) . . ?

loop_
_geom_bond_atom_site_label_1
_geom_bond_atom_site_label_2
_geom_bond_distance
_geom_bond_site_symmetry_2
_geom_bond_publ_flag
Cl1 C5 1.735(2) . ?
Cl2 C13 1.742(2) . ?
O1 C4 1.414(2) . ?
O1 C19 1.429(3) . ?
O2 C14 1.416(3) . ?
O2 C20 1.419(3) . ?
C1 C7 1.417(3) . ?
C1 C11 1.424(3) . ?
C1 C2 1.496(3) . ?
C2 C3 1.413(3) . ?
C2 C15 1.415(3) . ?
C3 C18 1.394(3) . ?
C3 C4 1.511(3) . ?
C4 C5 1.524(3) . ?
C5 C6 1.323(3) . ?
C6 C7 1.478(3) . ?
C7 C8 1.398(3) . ?
C8 C9 1.373(4) . ?
C9 C10 1.374(4) . ?
C10 C11 1.405(4) . ?
C11 C12 1.467(3) . ?
C12 C13 1.313(4) . ?
C13 C14 1.519(3) . ?
C14 C15 1.507(3) . ?
C15 C16 1.397(3) . ?
C16 C17 1.374(4) . ?
C17 C18 1.378(3) . ?

loop_
_cod_related_entry_id
_cod_related_entry_database
_cod_related_entry_code
1 ChemSpider 9232625
